data_7027676
loop_
_publ_author_name
'Rohovec, Jan'
'Vojt\'i\<sek, Pavel'
'Hermann, Petr'
'Mosinger, Ji\<r\'i'
'\<Z\'ak, Zdirad'
'Luke\<s, Ivan'

_publ_section_title
;
 Synthesis, crystal structures and NMR and luminescence spectra of
 lanthanide complexes of 1,4,7,10-tetraazacyclododecane with
 N-methylene(phenyl)phosphinic acid pendant arms&#x200A;&#x2020;
;
_journal_issue 20
_journal_name_full 'Journal of the Chemical Society, Dalton Transactions'
_journal_page_first 3585
_journal_paper_doi 10.1039/a905460j
_journal_year 1999
_chemical_formula_moiety Li[La(H2O)(C8H16N4(CH2P(C6H5)O2)4)]*10H2O
_chemical_formula_sum 'C36 H66 La Li N4 O19 P4'
_chemical_formula_weight 1128.66
_chemical_name_systematic
; 
 ? 
;
_space_group_IT_number 14
_symmetry_cell_setting monoclinic
_symmetry_space_group_name_Hall '-P 2ybc'
_symmetry_space_group_name_H-M 'P 1 21/c 1'
_atom_sites_solution_hydrogens geom
_atom_sites_solution_primary 'Patterson, Fourier '
_atom_sites_solution_secondary difmap
_audit_creation_method SHELXL-97
_cell_angle_alpha 90.00
_cell_angle_beta 113.855(9)
_cell_angle_gamma 90.00
_cell_formula_units_Z 8
_cell_length_a 24.145(2)
_cell_length_b 24.4580(10)
_cell_length_c 20.160(2)
_cell_measurement_reflns_used 4926
_cell_measurement_temperature 170(1)
_cell_measurement_theta_max 21.9
_cell_measurement_theta_min 1.8
_cell_volume 10888.2(17)
_computing_cell_refinement 'KUMA  (Poland)'
_computing_data_collection 'KUMA  (Poland)'
_computing_data_reduction 'KUMA  (Poland)'
_computing_molecular_graphics 'PLATON-92 (Spek, 1992)'
_computing_publication_material WORD
_computing_structure_refinement 'SHELXL-97 (Sheldrick, 1997)'
_computing_structure_solution 'SHELXS-97 (Sheldrick, 1990)'
_diffrn_ambient_temperature 170(1)
_diffrn_detector_area_resol_mean '16.7 pixels/mm'
_diffrn_measured_fraction_theta_full 0.902
_diffrn_measured_fraction_theta_max 0.902
_diffrn_measurement_device_type 'KUMA (Poland)'
_diffrn_measurement_method '.omega.-scan (0.5.degree) '
_diffrn_radiation_monochromator graphite
_diffrn_radiation_source 'fine-focus sealed tube'
_diffrn_radiation_type MoK\a
_diffrn_radiation_wavelength 0.71073
_diffrn_reflns_av_R_equivalents 0.0500
_diffrn_reflns_av_sigmaI/netI 0.0506
_diffrn_reflns_limit_h_max 29
_diffrn_reflns_limit_h_min -31
_diffrn_reflns_limit_k_max 32
_diffrn_reflns_limit_k_min -31
_diffrn_reflns_limit_l_max 26
_diffrn_reflns_limit_l_min -21
_diffrn_reflns_number 86193
_diffrn_reflns_theta_full 28.60
_diffrn_reflns_theta_max 28.60
_diffrn_reflns_theta_min 1.24
_diffrn_standards_decay_% --
_diffrn_standards_interval_count --
_diffrn_standards_interval_time --
_diffrn_standards_number --
_exptl_absorpt_coefficient_mu 0.969
_exptl_absorpt_correction_T_max --
_exptl_absorpt_correction_T_min --
_exptl_absorpt_correction_type 'not applied'
_exptl_crystal_colour colourless
_exptl_crystal_density_diffrn 1.377
_exptl_crystal_density_meas ?
_exptl_crystal_density_method 'not measured'
_exptl_crystal_description prism
_exptl_crystal_F_000 4656
_exptl_crystal_size_max 0.50
_exptl_crystal_size_mid 0.40
_exptl_crystal_size_min 0.25
_refine_diff_density_max 1.662
_refine_diff_density_min -0.318
_refine_diff_density_rms 0.047
_refine_ls_extinction_coef --
_refine_ls_extinction_method none
_refine_ls_goodness_of_fit_ref 1.546
_refine_ls_hydrogen_treatment mixed
_refine_ls_matrix_type full
_refine_ls_number_parameters 1205
_refine_ls_number_reflns 25133
_refine_ls_number_restraints 0
_refine_ls_restrained_S_all 1.546
_refine_ls_R_factor_all 0.1560
_refine_ls_R_factor_gt 0.1239
_refine_ls_shift/su_max 4.609
_refine_ls_shift/su_mean 0.047
_refine_ls_structure_factor_coef Fsqd
_refine_ls_weighting_details 'calc w=1/[\s^2^(Fo^2^)+(0.2000P)^2^+0.0000P] where P=(Fo^2^+2Fc^2^)/3'
_refine_ls_weighting_scheme calc
_refine_ls_wR_factor_gt 0.3412
_refine_ls_wR_factor_ref 0.3942
_reflns_number_gt 17475
_reflns_number_total 25133
_reflns_threshold_expression >2sigma(I)
_cod_data_source_file 905460Jsup1.cif
_cod_data_source_block laend21
_cod_depositor_comments
;
The following automatic conversions were performed:
'_atom_site_symetry_multiplicity' tag replaced with
'_atom_site_symmetry_multiplicity'.

Automatic conversion script
Id: cif_correct_tags 1440 2010-10-19 06:21:57Z saulius 

The following automatic conversions were performed:

'_exptl_crystal_density_meas' value '--' was changed to '?' - the
value is perceived as not measured.

Automatic conversion script
Id: cif_fix_values 3008 2015-01-20 13:52:24Z robertas 
;
_cod_original_cell_volume 10888.2(15)
_cod_original_sg_symbol_H-M 'P2(1)/c  (no. 14)'
_cod_database_code 7027676

loop_
_symmetry_equiv_pos_as_xyz
'x, y, z'
'-x, y+1/2, -z+1/2'
'-x, -y, -z'
'x, -y-1/2, z-1/2'

loop_
_atom_site_label
_atom_site_type_symbol
_atom_site_fract_x
_atom_site_fract_y
_atom_site_fract_z
_atom_site_U_iso_or_equiv
_atom_site_adp_type
_atom_site_occupancy
_atom_site_symmetry_multiplicity
_atom_site_calc_flag
_atom_site_refinement_flags
LaA La 0.19236(2) 0.725966(19) 0.03871(2) 0.0598(5) Uani 1 1 d .
P1A P 0.05885(9) 0.73365(9) 0.07323(11) 0.0615(7) Uani 1 1 d .
P2A P 0.22504(10) 0.87113(9) 0.07030(11) 0.0652(7) Uani 1 1 d .
P3A P 0.30295(10) 0.73265(10) -0.03736(12) 0.0656(7) Uani 1 1 d .
P4A P 0.14791(10) 0.58768(8) -0.02373(11) 0.0642(7) Uani 1 1 d .
N1A N 0.1718(3) 0.6933(3) 0.1634(3) 0.0599(14) Uani 1 1 d .
N2A N 0.2531(3) 0.7885(3) 0.1705(3) 0.0636(15) Uani 1 1 d .
N3A N 0.3214(3) 0.7159(3) 0.1074(3) 0.0630(15) Uani 1 1 d .
N4A N 0.2401(3) 0.6206(3) 0.1018(4) 0.0640(15) Uani 1 1 d .
O1A O 0.1112(3) 0.7477(3) -0.0942(4) 0.0816(18) Uani 1 1 d .
O11A O 0.0993(3) 0.7629(2) 0.0435(3) 0.0672(14) Uani 1 1 d .
O12A O 0.0032(3) 0.7067(2) 0.0194(3) 0.0702(14) Uani 1 1 d .
O21A O 0.2138(2) 0.8225(2) 0.0201(3) 0.0627(13) Uani 1 1 d .
O22A O 0.2814(3) 0.9039(2) 0.0855(3) 0.0727(15) Uani 1 1 d .
O31A O 0.2412(3) 0.7145(2) -0.0454(3) 0.0686(14) Uani 1 1 d .
O32A O 0.3073(3) 0.7848(3) -0.0748(3) 0.0818(17) Uani 1 1 d .
O41A O 0.1300(2) 0.6469(2) -0.0201(3) 0.0658(13) Uani 1 1 d .
O42A O 0.1078(3) 0.5446(2) -0.0115(3) 0.0707(14) Uani 1 1 d .
C1A C 0.1855(4) 0.7401(4) 0.2160(5) 0.069(2) Uani 1 1 d .
H1A H 0.1546 0.7679 0.1955 0.083 Uiso 1 1 calc R
H1B H 0.1833 0.7271 0.2603 0.083 Uiso 1 1 calc R
C2A C 0.2464(4) 0.7656(4) 0.2344(4) 0.067(2) Uani 1 1 d .
H2A H 0.2526 0.7944 0.2697 0.080 Uiso 1 1 calc R
H2B H 0.2775 0.7382 0.2565 0.080 Uiso 1 1 calc R
C3A C 0.3196(4) 0.7946(4) 0.1856(4) 0.0672(19) Uani 1 1 d .
H3A H 0.3239 0.8201 0.1512 0.081 Uiso 1 1 calc R
H3B H 0.3410 0.8095 0.2339 0.081 Uiso 1 1 calc R
C4A C 0.3478(4) 0.7411(4) 0.1803(5) 0.070(2) Uani 1 1 d .
H4A H 0.3907 0.7467 0.1939 0.084 Uiso 1 1 calc R
H4B H 0.3434 0.7158 0.2150 0.084 Uiso 1 1 calc R
C5A C 0.3401(4) 0.6576(4) 0.1108(4) 0.0672(19) Uani 1 1 d .
H5A H 0.3835 0.6549 0.1387 0.081 Uiso 1 1 calc R
H5B H 0.3314 0.6447 0.0621 0.081 Uiso 1 1 calc R
C6A C 0.3077(4) 0.6208(4) 0.1453(4) 0.070(2) Uani 1 1 d .
H6A H 0.3230 0.5837 0.1487 0.084 Uiso 1 1 calc R
H6B H 0.3164 0.6335 0.1941 0.084 Uiso 1 1 calc R
C7A C 0.2100(4) 0.6015(3) 0.1499(5) 0.0673(19) Uani 1 1 d .
H7A H 0.1691 0.5897 0.1199 0.081 Uiso 1 1 calc R
H7B H 0.2319 0.5701 0.1777 0.081 Uiso 1 1 calc R
C8A C 0.2076(4) 0.6443(4) 0.2004(4) 0.0677(19) Uani 1 1 d .
H8A H 0.2486 0.6557 0.2307 0.081 Uiso 1 1 calc R
H8B H 0.1901 0.6289 0.2319 0.081 Uiso 1 1 calc R
C10A C 0.1060(4) 0.6815(3) 0.1338(5) 0.0667(19) Uani 1 1 d .
H10A H 0.0939 0.6771 0.1739 0.080 Uiso 1 1 calc R
H10B H 0.0986 0.6470 0.1078 0.080 Uiso 1 1 calc R
C11A C 0.0351(4) 0.7829(4) 0.1243(5) 0.069(2) Uani 1 1 d .
C12A C 0.0286(4) 0.8378(4) 0.1030(6) 0.079(2) Uani 1 1 d .
H12A H 0.0396 0.8495 0.0661 0.095 Uiso 1 1 calc R
C13A C 0.0057(4) 0.8743(4) 0.1375(7) 0.090(3) Uani 1 1 d .
H13A H -0.0011 0.9104 0.1216 0.108 Uiso 1 1 calc R
C14A C -0.0073(4) 0.8582(5) 0.1950(6) 0.090(3) Uani 1 1 d .
H14A H -0.0224 0.8834 0.2180 0.108 Uiso 1 1 calc R
C15A C 0.0021(4) 0.8050(5) 0.2187(5) 0.080(2) Uani 1 1 d .
H15A H -0.0056 0.7941 0.2583 0.096 Uiso 1 1 calc R
C16A C 0.0229(4) 0.7683(4) 0.1831(5) 0.071(2) Uani 1 1 d .
H16A H 0.0291 0.7322 0.1991 0.085 Uiso 1 1 calc R
C20A C 0.2244(3) 0.8414(3) 0.1547(4) 0.0603(17) Uani 1 1 d .
H20A H 0.2452 0.8659 0.1949 0.072 Uiso 1 1 calc R
H20B H 0.1828 0.8379 0.1496 0.072 Uiso 1 1 calc R
C21A C 0.1588(4) 0.9159(4) 0.0335(5) 0.071(2) Uani 1 1 d .
C22A C 0.1043(5) 0.8956(5) -0.0136(7) 0.103(4) Uani 1 1 d .
H22A H 0.1008 0.8587 -0.0259 0.124 Uiso 1 1 calc R
C23A C 0.0544(7) 0.9292(6) -0.0429(9) 0.140(6) Uani 1 1 d .
H23A H 0.0169 0.9146 -0.0723 0.168 Uiso 1 1 calc R
C24A C 0.0604(7) 0.9870(6) -0.0279(10) 0.132(5) Uani 1 1 d .
H24A H 0.0289 1.0111 -0.0522 0.158 Uiso 1 1 calc R
C25A C 0.1157(6) 1.0054(5) 0.0251(8) 0.104(3) Uani 1 1 d .
H25A H 0.1196 1.0414 0.0409 0.125 Uiso 1 1 calc R
C26A C 0.1639(5) 0.9703(5) 0.0537(6) 0.096(3) Uani 1 1 d .
H26A H 0.2008 0.9834 0.0874 0.115 Uiso 1 1 calc R
C30A C 0.3466(4) 0.7451(4) 0.0593(5) 0.0668(19) Uani 1 1 d .
H30A H 0.3881 0.7333 0.0722 0.080 Uiso 1 1 calc R
H30B H 0.3474 0.7841 0.0684 0.080 Uiso 1 1 calc R
C31A C 0.3373(3) 0.6791(4) -0.0699(4) 0.0663(19) Uani 1 1 d .
C32A C 0.3065(4) 0.6294(4) -0.0941(5) 0.073(2) Uani 1 1 d .
H32A H 0.2699 0.6231 -0.0905 0.087 Uiso 1 1 calc R
C33A C 0.3312(4) 0.5894(5) -0.1237(5) 0.080(2) Uani 1 1 d .
H33A H 0.3109 0.5564 -0.1395 0.096 Uiso 1 1 calc R
C34A C 0.3855(5) 0.5987(5) -0.1294(6) 0.091(3) Uani 1 1 d .
H34A H 0.4018 0.5721 -0.1492 0.109 Uiso 1 1 calc R
C35A C 0.4155(5) 0.6477(6) -0.1055(6) 0.098(3) Uani 1 1 d .
H35A H 0.4523 0.6540 -0.1090 0.118 Uiso 1 1 calc R
C36A C 0.3906(4) 0.6877(5) -0.0762(5) 0.083(3) Uani 1 1 d .
H36A H 0.4108 0.7207 -0.0607 0.099 Uiso 1 1 calc R
C40A C 0.2268(4) 0.5822(3) 0.0407(5) 0.0680(19) Uani 1 1 d .
H40A H 0.2350 0.5451 0.0591 0.082 Uiso 1 1 calc R
H40B H 0.2531 0.5902 0.0161 0.082 Uiso 1 1 calc R
C41A C 0.1501(4) 0.5753(4) -0.1106(5) 0.072(2) Uani 1 1 d .
C42A C 0.1407(3) 0.6158(4) -0.1612(4) 0.0656(18) Uani 1 1 d .
H42A H 0.1296 0.6505 -0.1521 0.079 Uiso 1 1 calc R
C43A C 0.1472(4) 0.6064(4) -0.2259(5) 0.076(2) Uani 1 1 d .
H43A H 0.1404 0.6349 -0.2587 0.092 Uiso 1 1 calc R
C44A C 0.1636(5) 0.5554(5) -0.2423(6) 0.091(3) Uani 1 1 d .
H44A H 0.1676 0.5492 -0.2857 0.109 Uiso 1 1 calc R
C45A C 0.1741(5) 0.5128(4) -0.1899(5) 0.089(3) Uani 1 1 d .
H45A H 0.1832 0.4776 -0.1997 0.107 Uiso 1 1 calc R
C46A C 0.1706(5) 0.5246(4) -0.1234(5) 0.083(3) Uani 1 1 d .
H46A H 0.1821 0.4981 -0.0872 0.100 Uiso 1 1 calc R
LaB La -0.29490(2) 0.75932(2) -0.02242(2) 0.0620(5) Uani 1 1 d .
P1B P -0.42267(11) 0.76318(10) 0.02408(13) 0.0694(7) Uani 1 1 d .
P2B P -0.28368(11) 0.61112(9) -0.01231(13) 0.0692(7) Uani 1 1 d .
P3B P -0.19457(10) 0.75391(9) -0.11263(12) 0.0638(7) Uani 1 1 d .
P4B P -0.32732(10) 0.90115(9) -0.06535(12) 0.0687(7) Uani 1 1 d .
N1B N -0.3062(3) 0.7877(3) 0.1095(3) 0.0711(18) Uani 1 1 d .
N2B N -0.2376(3) 0.6857(3) 0.0977(4) 0.0681(17) Uani 1 1 d .
N3B N -0.1663(3) 0.7549(3) 0.0351(4) 0.0678(17) Uani 1 1 d .
N4B N -0.2318(3) 0.8559(3) 0.0507(3) 0.0668(16) Uani 1 1 d .
O1B O -0.3747(3) 0.7429(3) -0.1557(3) 0.0772(16) Uani 1 1 d .
O11B O -0.3912(3) 0.7346(3) -0.0169(3) 0.0728(16) Uani 1 1 d .
O12B O -0.4759(3) 0.7996(3) -0.0171(4) 0.090(2) Uani 1 1 d .
O21B O -0.2888(2) 0.6625(2) -0.0554(3) 0.0660(13) Uani 1 1 d .
O22B O -0.2354(3) 0.5712(3) -0.0083(4) 0.0860(18) Uani 1 1 d .
O31B O -0.2504(2) 0.7788(2) -0.1092(3) 0.0664(14) Uani 1 1 d .
O32B O -0.2032(3) 0.7087(3) -0.1661(3) 0.0738(15) Uani 1 1 d .
O41B O -0.3511(3) 0.8439(3) -0.0653(3) 0.0728(15) Uani 1 1 d .
O42B O -0.3571(3) 0.9464(3) -0.0402(4) 0.0829(17) Uani 1 1 d .
C1B C -0.2927(4) 0.7384(4) 0.1573(5) 0.071(2) Uani 1 1 d .
H1X H -0.2896 0.7497 0.2048 0.086 Uiso 1 1 calc R
H1Y H -0.3267 0.7134 0.1376 0.086 Uiso 1 1 calc R
C2B C -0.2370(4) 0.7085(5) 0.1664(4) 0.081(3) Uani 1 1 d .
H2X H -0.2313 0.6788 0.2004 0.097 Uiso 1 1 calc R
H2Y H -0.2028 0.7330 0.1873 0.097 Uiso 1 1 calc R
C3B C -0.1736(4) 0.6738(4) 0.1064(5) 0.074(2) Uani 1 1 d .
H3X H -0.1749 0.6490 0.0682 0.089 Uiso 1 1 calc R
H3Y H -0.1522 0.6554 0.1524 0.089 Uiso 1 1 calc R
C4B C -0.1385(4) 0.7247(4) 0.1038(5) 0.079(2) Uani 1 1 d .
H4X H -0.1355 0.7487 0.1434 0.095 Uiso 1 1 calc R
H4Y H -0.0977 0.7141 0.1110 0.095 Uiso 1 1 calc R
C5B C -0.1416(3) 0.8121(3) 0.0441(4) 0.067(2) Uani 1 1 d .
H5X H -0.0978 0.8106 0.0687 0.081 Uiso 1 1 calc R
H5Y H -0.1517 0.8280 -0.0034 0.081 Uiso 1 1 calc R
C6B C -0.1653(4) 0.8474(4) 0.0856(5) 0.081(2) Uani 1 1 d .
H6X H -0.1454 0.8827 0.0924 0.097 Uiso 1 1 calc R
H6Y H -0.1549 0.8315 0.1332 0.097 Uiso 1 1 calc R
C7B C -0.2563(4) 0.8774(4) 0.1033(5) 0.071(2) Uani 1 1 d .
H7X H -0.2959 0.8933 0.0767 0.085 Uiso 1 1 calc R
H7Y H -0.2297 0.9059 0.1327 0.085 Uiso 1 1 calc R
C8B C -0.2612(4) 0.8318(4) 0.1525(4) 0.075(2) Uani 1 1 d .
H8X H -0.2217 0.8154 0.1781 0.090 Uiso 1 1 calc R
H8Y H -0.2740 0.8473 0.1883 0.090 Uiso 1 1 calc R
C10B C -0.3664(4) 0.8055(4) 0.0912(5) 0.076(2) Uani 1 1 d .
H10X H -0.3705 0.8427 0.0730 0.091 Uiso 1 1 calc R
H10Y H -0.3742 0.8060 0.1348 0.091 Uiso 1 1 calc R
C11B C -0.4465(4) 0.7101(4) 0.0698(4) 0.071(2) Uani 1 1 d .
C12B C -0.4532(4) 0.6577(4) 0.0451(5) 0.078(2) Uani 1 1 d .
H12X H -0.4423 0.6490 0.0071 0.094 Uiso 1 1 calc R
C13B C -0.4763(4) 0.6161(4) 0.0755(5) 0.080(2) Uani 1 1 d .
H13X H -0.4800 0.5804 0.0585 0.096 Uiso 1 1 calc R
C14B C -0.4931(4) 0.6296(4) 0.1310(5) 0.077(2) Uani 1 1 d .
H14X H -0.5088 0.6030 0.1515 0.092 Uiso 1 1 calc R
C15B C -0.4865(5) 0.6834(4) 0.1564(6) 0.079(2) Uani 1 1 d .
H15X H -0.4977 0.6923 0.1941 0.095 Uiso 1 1 calc R
C16B C -0.4638(4) 0.7234(4) 0.1267(5) 0.074(2) Uani 1 1 d .
H16X H -0.4598 0.7590 0.1439 0.089 Uiso 1 1 calc R
C20B C -0.2741(4) 0.6364(4) 0.0784(5) 0.0684(19) Uani 1 1 d .
H20X H -0.3135 0.6439 0.0784 0.082 Uiso 1 1 calc R
H20Y H -0.2547 0.6083 0.1144 0.082 Uiso 1 1 calc R
C21B C -0.3557(4) 0.5752(3) -0.0478(5) 0.070(2) Uani 1 1 d .
C22B C -0.3608(5) 0.5229(4) -0.0220(6) 0.088(3) Uani 1 1 d .
H22X H -0.3271 0.5074 0.0147 0.106 Uiso 1 1 calc R
C23B C -0.4116(6) 0.4953(6) -0.0481(8) 0.116(4) Uani 1 1 d .
H23X H -0.4140 0.4605 -0.0309 0.139 Uiso 1 1 calc R
C24B C -0.4630(5) 0.5198(5) -0.1034(6) 0.094(3) Uani 1 1 d .
H24X H -0.4996 0.5011 -0.1213 0.113 Uiso 1 1 calc R
C25B C -0.4596(4) 0.5704(4) -0.1309(6) 0.086(3) Uani 1 1 d .
H25X H -0.4927 0.5856 -0.1688 0.103 Uiso 1 1 calc R
C26B C -0.4066(4) 0.5970(4) -0.1008(5) 0.078(2) Uani 1 1 d .
H26X H -0.4043 0.6323 -0.1169 0.094 Uiso 1 1 calc R
C30B C -0.1506(4) 0.7272(3) -0.0221(5) 0.0656(19) Uani 1 1 d .
H30X H -0.1579 0.6882 -0.0216 0.079 Uiso 1 1 calc R
H30Y H -0.1078 0.7323 -0.0105 0.079 Uiso 1 1 calc R
C31B C -0.1516(4) 0.8081(4) -0.1333(5) 0.0673(19) Uani 1 1 d .
C32B C -0.1768(5) 0.8589(4) -0.1536(5) 0.078(2) Uani 1 1 d .
H32X H -0.2138 0.8666 -0.1516 0.094 Uiso 1 1 calc R
C33B C -0.1494(5) 0.8982(4) -0.1765(5) 0.080(2) Uani 1 1 d .
H33X H -0.1666 0.9328 -0.1877 0.096 Uiso 1 1 calc R
C34B C -0.0955(5) 0.8868(5) -0.1834(6) 0.093(3) Uani 1 1 d .
H34X H -0.0777 0.9125 -0.2027 0.111 Uiso 1 1 calc R
C35B C -0.0700(5) 0.8375(5) -0.1611(7) 0.096(3) Uani 1 1 d .
H35X H -0.0324 0.8304 -0.1620 0.115 Uiso 1 1 calc R
C36B C -0.0971(5) 0.7970(5) -0.1372(8) 0.100(3) Uani 1 1 d .
H36X H -0.0790 0.7628 -0.1239 0.120 Uiso 1 1 calc R
C40B C -0.2464(4) 0.8980(4) -0.0066(5) 0.075(2) Uani 1 1 d .
H40X H -0.2240 0.8903 -0.0361 0.090 Uiso 1 1 calc R
H40Y H -0.2334 0.9334 0.0160 0.090 Uiso 1 1 calc R
C41B C -0.3301(4) 0.9183(4) -0.1533(5) 0.070(2) Uani 1 1 d .
C42B C -0.3425(4) 0.8801(4) -0.2087(5) 0.075(2) Uani 1 1 d .
H42X H -0.3525 0.8445 -0.2014 0.090 Uiso 1 1 calc R
C43B C -0.3403(4) 0.8934(4) -0.2740(5) 0.077(2) Uani 1 1 d .
H43X H -0.3471 0.8665 -0.3090 0.093 Uiso 1 1 calc R
C44B C -0.3283(5) 0.9462(5) -0.2881(6) 0.091(3) Uani 1 1 d .
H44X H -0.3280 0.9559 -0.3325 0.109 Uiso 1 1 calc R
C45B C -0.3163(6) 0.9854(5) -0.2316(6) 0.094(3) Uani 1 1 d .
H45X H -0.3080 1.0215 -0.2391 0.113 Uiso 1 1 calc R
C46B C -0.3167(5) 0.9707(4) -0.1669(6) 0.086(3) Uani 1 1 d .
H46X H -0.3077 0.9969 -0.1306 0.103 Uiso 1 1 calc R
OW1 O 0.1367(4) 0.4391(3) 0.0338(6) 0.115(4) Uani 1.00(2) 1 d .
OW2 O 0.2064(5) 0.8520(4) -0.1174(5) 0.127(5) Uani 1.00(3) 1 d .
OW3 O 0.4001(4) 0.9171(4) 0.1945(5) 0.106(4) Uani 0.94(2) 1 d P
OW4 O -0.0364(5) 0.6158(4) 0.0625(6) 0.127(5) Uani 1.00(3) 1 d .
OW5 O -0.0015(4) 0.5563(5) -0.1312(6) 0.124(5) Uani 0.89(3) 1 d P
OW6 O 0.3555(5) 0.8320(5) -0.1641(5) 0.131(5) Uani 1.00(3) 1 d .
OW7 O 0.0593(4) 0.5370(4) 0.0925(5) 0.115(4) Uani 0.93(2) 1 d P
OW8 O 0.4361(8) 0.8341(6) 0.0259(9) 0.188(9) Uani 0.99(3) 1 d P
OW9 O -0.4689(6) 0.9112(5) -0.0229(10) 0.163(8) Uani 0.86(3) 1 d P
OW10 O -0.5378(6) 0.5778(7) 0.2622(7) 0.117(6) Uani 0.63(3) 1 d P
OW11 O 0.1494(7) 0.4394(7) 0.1755(8) 0.102(7) Uani 0.51(2) 1 d P
OW12 O 0.3417(8) 0.8890(8) -0.0038(11) 0.090(7) Uani 0.39(2) 1 d P
OW13 O 0.0838(7) 0.8332(4) -0.1916(5) 0.173(7) Uani 1.00(3) 1 d .
OW14 O -0.1235(5) 0.6663(6) -0.2161(5) 0.124(6) Uani 0.82(3) 1 d P
OW15 O 0.0186(5) 0.9970(4) 0.2526(6) 0.120(5) Uani 0.86(3) 1 d P
OW16 O -0.4573(6) 1.0003(6) -0.1533(8) 0.171(8) Uani 0.89(3) 1 d P
OW17 O -0.0006(3) 0.6776(3) -0.1127(3) 0.090(3) Uani 1.00(2) 1 d .
OW18 O -0.0103(6) 0.8955(6) -0.2876(7) 0.161(7) Uani 1.00(3) 1 d .
OW19 O -0.3086(6) 0.6552(5) -0.2016(6) 0.164(7) Uani 1.00(3) 1 d .
OW20 O -0.5380(6) 0.8059(11) -0.1585(9) 0.177(12) Uani 0.64(3) 1 d P
OW21 O 0.1999(12) 0.5367(8) 0.3458(16) 0.142(12) Uani 0.44(3) 1 d P
OW22 O 0.5072(6) 0.7884(8) 0.3005(13) 0.158(13) Uani 0.56(3) 1 d P
OW23 O 0.4716(7) 0.8401(7) 0.184(2) 0.40(3) Uani 1.00(5) 1 d .

loop_
_atom_site_aniso_label
_atom_site_aniso_U_11
_atom_site_aniso_U_22
_atom_site_aniso_U_33
_atom_site_aniso_U_23
_atom_site_aniso_U_13
_atom_site_aniso_U_12
LaA 0.0610(6) 0.0608(6) 0.0588(6) -0.00094(17) 0.0254(3) 0.00038(17)
P1A 0.0591(11) 0.0665(12) 0.0607(12) -0.0022(8) 0.0262(8) -0.0001(8)
P2A 0.0694(12) 0.0626(12) 0.0663(12) -0.0060(9) 0.0304(9) -0.0058(9)
P3A 0.0679(13) 0.0710(13) 0.0638(13) -0.0026(9) 0.0328(10) -0.0031(9)
P4A 0.0730(12) 0.0553(11) 0.0691(12) -0.0005(8) 0.0336(9) 0.0019(9)
N1A 0.059(3) 0.063(3) 0.054(3) 0.002(3) 0.019(2) 0.008(3)
N2A 0.062(3) 0.067(4) 0.060(3) -0.013(3) 0.023(3) -0.004(3)
N3A 0.056(3) 0.073(4) 0.062(3) -0.002(3) 0.026(3) 0.000(3)
N4A 0.060(3) 0.069(4) 0.065(3) 0.005(3) 0.027(3) 0.008(3)
O1A 0.083(4) 0.072(4) 0.072(4) 0.009(3) 0.014(3) 0.001(3)
O11A 0.069(3) 0.068(3) 0.066(3) 0.000(2) 0.029(3) 0.004(2)
O12A 0.074(3) 0.072(3) 0.064(3) -0.005(3) 0.028(2) 0.001(3)
O21A 0.070(3) 0.055(3) 0.063(3) -0.003(2) 0.028(2) -0.006(2)
O22A 0.072(3) 0.059(3) 0.086(4) -0.004(3) 0.031(3) -0.006(3)
O31A 0.066(3) 0.073(3) 0.072(3) -0.009(3) 0.032(3) -0.001(3)
O32A 0.103(5) 0.080(4) 0.073(4) -0.001(3) 0.046(3) -0.003(3)
O41A 0.061(3) 0.058(3) 0.078(3) -0.002(2) 0.028(2) -0.003(2)
O42A 0.080(3) 0.060(3) 0.077(3) -0.003(3) 0.036(3) -0.003(3)
C1A 0.073(5) 0.073(5) 0.069(5) -0.008(4) 0.037(4) -0.001(4)
C2A 0.069(4) 0.084(5) 0.051(4) 0.001(3) 0.028(3) 0.000(4)
C3A 0.067(4) 0.075(5) 0.061(4) -0.011(4) 0.027(3) -0.012(4)
C4A 0.058(4) 0.083(5) 0.065(4) -0.011(4) 0.021(3) 0.001(4)
C5A 0.064(4) 0.074(5) 0.064(4) 0.001(4) 0.025(3) 0.006(4)
C6A 0.070(4) 0.077(5) 0.063(4) 0.000(4) 0.027(3) 0.010(4)
C7A 0.077(5) 0.057(4) 0.074(5) 0.009(3) 0.036(4) 0.002(4)
C8A 0.069(4) 0.076(5) 0.062(4) 0.011(4) 0.031(3) 0.008(4)
C10A 0.065(4) 0.063(4) 0.071(4) -0.001(3) 0.026(3) -0.002(3)
C11A 0.063(4) 0.071(5) 0.076(5) -0.004(4) 0.030(4) 0.003(4)
C12A 0.074(5) 0.072(5) 0.095(6) -0.009(5) 0.038(5) -0.005(4)
C13A 0.074(5) 0.073(5) 0.110(7) -0.021(5) 0.023(5) -0.004(4)
C14A 0.068(5) 0.102(8) 0.091(6) -0.030(6) 0.023(4) 0.007(5)
C15A 0.067(5) 0.096(7) 0.069(5) -0.007(5) 0.018(4) 0.006(4)
C16A 0.059(4) 0.088(6) 0.068(5) -0.003(4) 0.027(4) 0.005(4)
C20A 0.068(4) 0.061(4) 0.059(4) 0.000(3) 0.033(3) -0.005(3)
C21A 0.077(5) 0.067(5) 0.071(5) 0.010(4) 0.031(4) 0.003(4)
C22A 0.087(6) 0.069(6) 0.124(9) -0.003(6) 0.012(6) 0.003(5)
C23A 0.116(10) 0.085(8) 0.166(14) 0.022(8) 0.002(9) 0.004(7)
C24A 0.108(9) 0.098(9) 0.201(16) 0.023(10) 0.075(11) 0.028(8)
C25A 0.117(9) 0.066(6) 0.134(10) -0.006(6) 0.056(8) 0.004(6)
C26A 0.094(7) 0.091(7) 0.102(7) 0.002(6) 0.041(6) 0.017(6)
C30A 0.057(4) 0.077(5) 0.070(5) -0.004(4) 0.029(3) -0.010(4)
C31A 0.062(4) 0.088(5) 0.051(4) -0.001(3) 0.025(3) 0.001(4)
C32A 0.066(4) 0.081(5) 0.068(4) 0.003(4) 0.023(4) 0.006(4)
C33A 0.080(5) 0.094(7) 0.072(5) -0.008(4) 0.036(4) 0.001(5)
C34A 0.096(7) 0.098(7) 0.091(6) -0.008(6) 0.051(5) 0.016(6)
C35A 0.085(6) 0.126(10) 0.093(7) -0.021(7) 0.045(5) 0.000(6)
C36A 0.072(5) 0.109(8) 0.076(5) 0.002(5) 0.041(4) 0.005(5)
C40A 0.066(4) 0.063(4) 0.074(5) 0.000(4) 0.027(4) 0.010(4)
C41A 0.084(5) 0.065(5) 0.066(4) -0.011(4) 0.029(4) -0.003(4)
C42A 0.059(4) 0.071(5) 0.063(4) -0.003(3) 0.022(3) -0.001(3)
C43A 0.075(5) 0.081(6) 0.080(5) 0.016(4) 0.038(4) 0.005(4)
C44A 0.105(7) 0.091(7) 0.077(6) -0.010(5) 0.039(5) 0.009(6)
C45A 0.122(8) 0.072(5) 0.081(6) -0.002(5) 0.050(6) 0.011(5)
C46A 0.113(7) 0.069(5) 0.071(5) 0.008(4) 0.041(5) 0.021(5)
LaB 0.0618(6) 0.0654(6) 0.0589(6) 0.00054(18) 0.0246(3) -0.00506(18)
P1B 0.0693(13) 0.0763(14) 0.0690(13) -0.0031(10) 0.0347(10) -0.0091(10)
P2B 0.0735(13) 0.0615(12) 0.0767(13) 0.0014(9) 0.0345(10) -0.0033(9)
P3B 0.0598(11) 0.0683(13) 0.0663(12) 0.0067(9) 0.0287(9) -0.0016(9)
P4B 0.0750(13) 0.0636(12) 0.0714(13) 0.0009(9) 0.0335(10) -0.0020(9)
N1B 0.088(4) 0.085(5) 0.046(3) -0.003(3) 0.034(3) -0.010(4)
N2B 0.064(3) 0.073(4) 0.064(3) 0.008(3) 0.023(3) -0.004(3)
N3B 0.067(4) 0.068(4) 0.068(4) 0.003(3) 0.026(3) -0.009(3)
N4B 0.069(4) 0.075(4) 0.059(3) -0.002(3) 0.029(3) -0.014(3)
O1B 0.065(3) 0.094(4) 0.064(3) 0.002(3) 0.017(3) -0.001(3)
O11B 0.070(3) 0.089(4) 0.062(3) -0.014(3) 0.030(3) -0.019(3)
O12B 0.088(4) 0.112(5) 0.077(4) 0.008(4) 0.041(3) 0.000(4)
O21B 0.068(3) 0.067(3) 0.065(3) -0.006(2) 0.029(2) -0.003(2)
O22B 0.077(4) 0.077(4) 0.101(5) 0.006(3) 0.033(3) 0.007(3)
O31B 0.060(3) 0.073(3) 0.064(3) 0.002(2) 0.023(2) -0.001(2)
O32B 0.069(3) 0.079(4) 0.075(3) 0.003(3) 0.032(3) 0.001(3)
O41B 0.070(3) 0.076(4) 0.080(4) 0.002(3) 0.038(3) -0.005(3)
O42B 0.097(4) 0.076(4) 0.089(4) -0.007(3) 0.051(4) -0.004(3)
C1B 0.081(5) 0.076(5) 0.060(4) 0.002(4) 0.032(4) -0.021(4)
C2B 0.090(6) 0.098(7) 0.053(4) 0.013(4) 0.025(4) -0.014(5)
C3B 0.069(4) 0.078(5) 0.074(5) 0.007(4) 0.029(4) -0.007(4)
C4B 0.072(5) 0.090(6) 0.062(5) 0.006(4) 0.015(4) -0.008(4)
C5B 0.061(4) 0.064(4) 0.065(4) 0.004(3) 0.011(3) -0.013(3)
C6B 0.073(5) 0.083(6) 0.077(5) -0.013(4) 0.020(4) -0.017(4)
C7B 0.085(5) 0.062(4) 0.072(5) -0.004(4) 0.038(4) -0.009(4)
C8B 0.088(5) 0.079(5) 0.058(4) -0.019(4) 0.030(4) -0.019(4)
C10B 0.073(5) 0.076(5) 0.082(5) -0.007(4) 0.035(4) -0.012(4)
C11B 0.070(4) 0.085(6) 0.062(4) 0.000(4) 0.033(3) -0.008(4)
C12B 0.075(5) 0.091(6) 0.071(5) -0.007(4) 0.031(4) -0.015(4)
C13B 0.065(4) 0.093(6) 0.085(6) -0.010(5) 0.032(4) -0.005(4)
C14B 0.075(5) 0.081(6) 0.081(5) 0.005(4) 0.038(4) -0.008(4)
C15B 0.084(5) 0.076(5) 0.083(6) -0.002(4) 0.040(5) -0.004(4)
C16B 0.079(5) 0.079(6) 0.073(5) 0.004(4) 0.039(4) -0.005(4)
C20B 0.069(4) 0.066(4) 0.071(5) -0.005(4) 0.029(4) -0.005(4)
C21B 0.080(5) 0.060(4) 0.075(5) 0.007(4) 0.037(4) 0.005(4)
C22B 0.088(6) 0.077(6) 0.092(6) 0.007(5) 0.028(5) -0.005(5)
C23B 0.116(9) 0.097(8) 0.151(11) 0.025(8) 0.069(9) -0.019(7)
C24B 0.091(6) 0.084(6) 0.108(8) 0.001(6) 0.040(6) -0.007(5)
C25B 0.075(5) 0.070(5) 0.112(7) -0.007(5) 0.037(5) -0.002(4)
C26B 0.080(5) 0.070(5) 0.083(6) 0.003(4) 0.030(4) 0.000(4)
C30B 0.061(4) 0.070(5) 0.070(5) 0.005(4) 0.031(3) -0.007(3)
C31B 0.067(4) 0.069(5) 0.067(4) 0.006(4) 0.029(3) 0.002(4)
C32B 0.087(5) 0.081(6) 0.067(5) 0.001(4) 0.031(4) -0.016(5)
C33B 0.094(6) 0.075(5) 0.069(5) 0.004(4) 0.031(4) -0.009(5)
C34B 0.093(7) 0.093(7) 0.100(7) 0.016(6) 0.048(6) -0.022(6)
C35B 0.073(5) 0.101(8) 0.126(9) 0.022(7) 0.053(6) 0.000(5)
C36B 0.085(6) 0.086(7) 0.143(10) 0.013(7) 0.059(7) -0.009(5)
C40B 0.085(5) 0.065(5) 0.070(5) 0.000(4) 0.026(4) -0.008(4)
C41B 0.073(5) 0.065(4) 0.078(5) 0.003(4) 0.037(4) 0.000(4)
C42B 0.067(4) 0.079(5) 0.083(5) -0.003(4) 0.035(4) 0.003(4)
C43B 0.076(5) 0.083(6) 0.073(5) -0.016(4) 0.029(4) 0.002(4)
C44B 0.096(7) 0.100(7) 0.082(6) 0.011(5) 0.042(5) 0.012(6)
C45B 0.127(8) 0.079(6) 0.085(6) -0.009(5) 0.053(6) -0.024(6)
C46B 0.102(7) 0.069(5) 0.094(6) -0.010(5) 0.048(5) -0.020(5)
OW1 0.107(6) 0.087(5) 0.163(9) 0.038(5) 0.066(6) 0.023(4)
OW2 0.180(10) 0.127(8) 0.087(5) 0.024(5) 0.067(6) 0.038(7)
OW3 0.093(6) 0.116(7) 0.105(6) -0.004(5) 0.036(4) 0.002(5)
OW4 0.156(9) 0.106(7) 0.147(9) 0.009(6) 0.091(7) 0.005(6)
OW5 0.082(6) 0.142(9) 0.152(9) -0.030(7) 0.052(6) -0.029(6)
OW6 0.132(8) 0.180(11) 0.088(6) -0.008(6) 0.053(5) -0.048(7)
OW7 0.120(7) 0.116(7) 0.134(8) 0.033(6) 0.079(6) 0.018(5)
OW8 0.236(17) 0.153(12) 0.246(18) 0.041(11) 0.170(15) 0.022(11)
OW9 0.163(12) 0.109(9) 0.28(2) 0.030(10) 0.153(13) -0.005(8)
OW10 0.088(8) 0.152(14) 0.104(10) 0.029(9) 0.031(6) 0.018(8)
OW11 0.124(12) 0.113(12) 0.086(9) 0.034(8) 0.060(8) 0.055(9)
OW12 0.077(10) 0.098(14) 0.111(14) -0.036(10) 0.053(10) -0.021(9)
OW13 0.287(17) 0.099(7) 0.094(7) 0.014(5) 0.038(8) -0.013(8)
OW14 0.100(7) 0.175(12) 0.086(6) -0.027(7) 0.027(5) 0.041(7)
OW15 0.140(9) 0.099(7) 0.121(8) -0.003(6) 0.053(6) 0.004(6)
OW16 0.129(10) 0.168(13) 0.198(14) 0.090(10) 0.046(8) -0.035(8)
OW17 0.080(4) 0.120(6) 0.069(4) -0.006(4) 0.029(3) 0.004(4)
OW18 0.182(12) 0.169(12) 0.175(12) 0.003(9) 0.117(10) 0.019(9)
OW19 0.206(12) 0.201(12) 0.133(8) -0.082(8) 0.118(9) -0.121(10)
OW20 0.075(8) 0.32(3) 0.109(11) -0.072(15) 0.013(7) 0.009(12)
OW21 0.16(2) 0.086(13) 0.23(3) 0.024(15) 0.13(2) 0.023(13)
OW22 0.073(8) 0.165(18) 0.25(2) -0.154(18) 0.083(12) -0.053(10)
OW23 0.127(12) 0.132(13) 0.87(8) -0.13(3) 0.13(2) -0.010(10)

loop_
_atom_type_symbol
_atom_type_description
_atom_type_scat_dispersion_real
_atom_type_scat_dispersion_imag
_atom_type_scat_source
C C 0.0033 0.0016 'International Tables Vol C Tables 4.2.6.8 and 6.1.1.4'
H H 0.0000 0.0000 'International Tables Vol C Tables 4.2.6.8 and 6.1.1.4'
N N 0.0061 0.0033 'International Tables Vol C Tables 4.2.6.8 and 6.1.1.4'
O O 0.0106 0.0060 'International Tables Vol C Tables 4.2.6.8 and 6.1.1.4'
La La -0.2871 2.4523 'International Tables Vol C Tables 4.2.6.8 and 6.1.1.4'
P P 0.1023 0.0942 'International Tables Vol C Tables 4.2.6.8 and 6.1.1.4'
Li Li -0.0003 0.0001 'International Tables Vol C Tables 4.2.6.8 and 6.1.1.4'

loop_
_geom_angle_atom_site_label_1
_geom_angle_atom_site_label_2
_geom_angle_atom_site_label_3
_geom_angle
QOA LaA QNA 174.02(5)
QOA LaA O31A 69.92(14)
QNA LaA O31A 110.58(14)
QOA LaA O41A 77.89(14)
QNA LaA O41A 108.04(13)
O31A LaA O41A 87.00(19)
QOA LaA O11A 70.87(14)
QNA LaA O11A 108.38(14)
O31A LaA O11A 140.8(2)
O41A LaA O11A 85.23(19)
QOA LaA O21A 65.88(12)
QNA LaA O21A 108.20(12)
O31A LaA O21A 79.38(19)
O41A LaA O21A 143.74(18)
O11A LaA O21A 84.56(19)
QOA LaA O1A 10.92(15)
QNA LaA O1A 174.67(15)
O31A LaA O1A 71.9(2)
O41A LaA O1A 67.1(2)
O11A LaA O1A 69.7(2)
O21A LaA O1A 76.76(19)
QOA LaA N3A 130.19(14)
QNA LaA N3A 47.78(13)
O31A LaA N3A 65.76(19)
O41A LaA N3A 120.18(19)
O11A LaA N3A 147.71(19)
O21A LaA N3A 84.42(19)
O1A LaA N3A 136.0(2)
QOA LaA N1A 134.00(13)
QNA LaA N1A 47.53(12)
O31A LaA N1A 151.76(19)
O41A LaA N1A 85.06(19)
O11A LaA N1A 65.33(18)
O21A LaA N1A 121.25(18)
O1A LaA N1A 128.4(2)
N3A LaA N1A 95.31(18)
QOA LaA N4A 137.74(14)
QNA LaA N4A 47.94(13)
O31A LaA N4A 89.09(19)
O41A LaA N4A 64.34(19)
O11A LaA N4A 121.17(18)
O21A LaA N4A 147.47(18)
O1A LaA N4A 128.4(2)
N3A LaA N4A 63.17(19)
N1A LaA N4A 63.08(18)
QOA LaA N2A 126.31(15)
QNA LaA N2A 47.98(14)
O31A LaA N2A 119.35(18)
O41A LaA N2A 147.87(19)
O11A LaA N2A 84.34(19)
O21A LaA N2A 64.94(19)
O1A LaA N2A 135.5(2)
N3A LaA N2A 63.51(19)
N1A LaA N2A 62.99(19)
N4A LaA N2A 95.92(19)
O12A P1A O11A 117.1(3)
O12A P1A C10A 108.2(4)
O11A P1A C10A 105.6(4)
O12A P1A C11A 107.8(4)
O11A P1A C11A 108.2(4)
C10A P1A C11A 109.9(4)
O22A P2A O21A 117.4(3)
O22A P2A C21A 109.5(4)
O21A P2A C21A 108.0(4)
O22A P2A C20A 111.5(4)
O21A P2A C20A 103.8(3)
C21A P2A C20A 106.0(4)
O31A P3A O32A 117.6(4)
O31A P3A C31A 109.1(4)
O32A P3A C31A 107.2(4)
O31A P3A C30A 106.5(3)
O32A P3A C30A 105.4(4)
C31A P3A C30A 110.9(4)
O42A P4A O41A 116.1(3)
O42A P4A C41A 108.3(4)
O41A P4A C41A 109.1(4)
O42A P4A C40A 112.6(4)
O41A P4A C40A 105.7(4)
C41A P4A C40A 104.3(4)
C10A N1A C8A 110.8(6)
C10A N1A C1A 109.1(6)
C8A N1A C1A 109.9(6)
C10A N1A LaA 103.8(4)
C8A N1A LaA 113.1(4)
C1A N1A LaA 109.9(5)
C20A N2A C2A 108.8(6)
C20A N2A C3A 109.5(6)
C2A N2A C3A 110.1(6)
C20A N2A LaA 104.6(4)
C2A N2A LaA 114.0(5)
C3A N2A LaA 109.7(4)
C4A N3A C5A 110.7(6)
C4A N3A C30A 108.3(6)
C5A N3A C30A 106.7(6)
C4A N3A LaA 113.1(5)
C5A N3A LaA 110.9(4)
C30A N3A LaA 106.9(4)
C40A N4A C7A 110.0(6)
C40A N4A C6A 107.8(6)
C7A N4A C6A 108.5(6)
C40A N4A LaA 106.6(5)
C7A N4A LaA 110.4(4)
C6A N4A LaA 113.5(5)
P1A O11A LaA 125.9(3)
P2A O21A LaA 129.8(3)
P3A O31A LaA 129.0(3)
P4A O41A LaA 130.2(3)
C2A C1A N1A 113.9(7)
N2A C2A C1A 112.7(7)
C4A C3A N2A 112.0(7)
N3A C4A C3A 114.2(7)
N3A C5A C6A 112.5(6)
N4A C6A C5A 111.6(7)
C8A C7A N4A 112.8(7)
C7A C8A N1A 113.7(6)
N1A C10A P1A 114.4(5)
C16A C11A C12A 118.4(8)
C16A C11A P1A 122.7(7)
C12A C11A P1A 118.9(7)
C13A C12A C11A 119.0(10)
C12A C13A C14A 120.9(11)
C15A C14A C13A 120.2(10)
C16A C15A C14A 119.0(10)
C15A C16A C11A 122.2(9)
N2A C20A P2A 111.8(5)
C22A C21A C26A 120.0(9)
C22A C21A P2A 120.1(8)
C26A C21A P2A 119.9(8)
C21A C22A C23A 120.6(11)
C22A C23A C24A 120.0(13)
C25A C24A C23A 117.2(12)
C26A C25A C24A 120.3(11)
C25A C26A C21A 121.2(11)
N3A C30A P3A 113.2(5)
C36A C31A C32A 119.1(9)
C36A C31A P3A 120.9(8)
C32A C31A P3A 119.8(6)
C33A C32A C31A 119.9(8)
C34A C33A C32A 120.2(10)
C35A C34A C33A 119.7(10)
C34A C35A C36A 119.8(10)
C31A C36A C35A 121.2(11)
N4A C40A P4A 111.1(5)
C42A C41A C46A 117.9(8)
C42A C41A P4A 122.7(7)
C46A C41A P4A 118.7(7)
C41A C42A C43A 121.9(8)
C44A C43A C42A 121.5(9)
C43A C44A C45A 117.3(9)
C46A C45A C44A 119.6(9)
C41A C46A C45A 121.3(9)
QOB LaB QNB 178.41(5)
QOB LaB O41B 70.33(15)
QNB LaB O41B 108.51(15)
QOB LaB O31B 72.35(13)
QNB LaB O31B 108.78(13)
O41B LaB O31B 85.59(19)
QOB LaB O11B 69.17(14)
QNB LaB O11B 109.66(14)
O41B LaB O11B 79.8(2)
O31B LaB O11B 141.46(19)
QOB LaB O21B 72.97(13)
QNB LaB O21B 108.16(13)
O41B LaB O21B 143.3(2)
O31B LaB O21B 84.44(19)
O11B LaB O21B 86.4(2)
QOB LaB O1B 3.32(15)
QNB LaB O1B 178.19(15)
O41B LaB O1B 72.2(2)
O31B LaB O1B 69.52(19)
O11B LaB O1B 72.1(2)
O21B LaB O1B 71.2(2)
QOB LaB N3B 133.02(16)
QNB LaB N3B 48.48(15)
O41B LaB N3B 122.5(2)
O31B LaB N3B 64.9(2)
O11B LaB N3B 150.7(2)
O21B LaB N3B 84.20(19)
O1B LaB N3B 129.7(2)
QOB LaB N1B 129.58(16)
QNB LaB N1B 48.91(15)
O41B LaB N1B 82.8(2)
O31B LaB N1B 148.4(2)
O11B LaB N1B 64.5(2)
O21B LaB N1B 121.2(2)
O1B LaB N1B 132.9(2)
N3B LaB N1B 97.4(2)
QOB LaB N4B 131.52(15)
QNB LaB N4B 47.93(14)
O41B LaB N4B 65.6(2)
O31B LaB N4B 84.91(18)
O11B LaB N4B 119.73(19)
O21B LaB N4B 147.75(19)
O1B LaB N4B 131.9(2)
N3B LaB N4B 63.7(2)
N1B LaB N4B 63.5(2)
QOB LaB N2B 132.26(15)
QNB LaB N2B 48.25(14)
O41B LaB N2B 147.0(2)
O31B LaB N2B 121.53(19)
O11B LaB N2B 87.1(2)
O21B LaB N2B 64.44(19)
O1B LaB N2B 131.9(2)
N3B LaB N2B 63.86(19)
N1B LaB N2B 64.2(2)
N4B LaB N2B 96.19(19)
O11B P1B O12B 118.7(4)
O11B P1B C10B 106.5(4)
O12B P1B C10B 106.8(5)
O11B P1B C11B 106.3(4)
O12B P1B C11B 109.2(4)
C10B P1B C11B 109.0(4)
O22B P2B O21B 117.1(4)
O22B P2B C21B 107.8(4)
O21B P2B C21B 109.6(4)
O22B P2B C20B 112.3(4)
O21B P2B C20B 103.9(4)
C21B P2B C20B 105.5(4)
O32B P3B O31B 117.7(3)
O32B P3B C30B 108.1(4)
O31B P3B C30B 105.7(4)
O32B P3B C31B 107.2(4)
O31B P3B C31B 108.5(4)
C30B P3B C31B 109.5(4)
O42B P4B O41B 116.4(4)
O42B P4B C41B 109.1(4)
O41B P4B C41B 110.7(4)
O42B P4B C40B 109.9(4)
O41B P4B C40B 105.4(4)
C41B P4B C40B 104.6(4)
C10B N1B C1B 110.4(7)
C10B N1B C8B 110.5(7)
C1B N1B C8B 106.5(7)
C10B N1B LaB 107.8(5)
C1B N1B LaB 108.9(5)
C8B N1B LaB 112.6(5)
C20B N2B C2B 109.7(7)
C20B N2B C3B 110.6(7)
C2B N2B C3B 109.9(7)
C20B N2B LaB 105.1(5)
C2B N2B LaB 111.6(5)
C3B N2B LaB 109.8(5)
C4B N3B C5B 110.2(7)
C4B N3B C30B 109.4(7)
C5B N3B C30B 107.4(6)
C4B N3B LaB 114.3(5)
C5B N3B LaB 109.2(5)
C30B N3B LaB 106.0(5)
C40B N4B C6B 109.7(7)
C40B N4B C7B 105.7(7)
C6B N4B C7B 111.9(7)
C40B N4B LaB 105.2(5)
C6B N4B LaB 112.1(5)
C7B N4B LaB 111.8(5)
P1B O11B LaB 127.7(3)
P2B O21B LaB 130.0(3)
P3B O31B LaB 127.9(3)
P4B O41B LaB 129.0(3)
C2B C1B N1B 115.4(7)
C1B C2B N2B 113.9(7)
N2B C3B C4B 113.4(8)
N3B C4B C3B 113.2(7)
C6B C5B N3B 113.0(7)
C5B C6B N4B 114.0(7)
N4B C7B C8B 111.1(7)
N1B C8B C7B 111.8(7)
N1B C10B P1B 113.6(7)
C12B C11B C16B 119.1(8)
C12B C11B P1B 120.2(7)
C16B C11B P1B 120.5(7)
C11B C12B C13B 121.8(9)
C14B C13B C12B 118.6(9)
C13B C14B C15B 119.8(9)
C16B C15B C14B 121.1(9)
C15B C16B C11B 119.6(9)
N2B C20B P2B 111.2(6)
C26B C21B C22B 117.4(9)
C26B C21B P2B 122.1(7)
C22B C21B P2B 120.5(7)
C23B C22B C21B 121.8(11)
C22B C23B C24B 118.5(11)
C25B C24B C23B 121.5(10)
C26B C25B C24B 117.1(10)
C25B C26B C21B 123.7(9)
N3B C30B P3B 112.2(6)
C36B C31B C32B 118.8(9)
C36B C31B P3B 120.8(7)
C32B C31B P3B 120.0(7)
C33B C32B C31B 121.8(10)
C32B C33B C34B 120.1(10)
C35B C34B C33B 117.7(9)
C34B C35B C36B 122.8(10)
C31B C36B C35B 118.6(11)
N4B C40B P4B 112.9(6)
C46B C41B C42B 117.2(9)
C46B C41B P4B 119.7(7)
C42B C41B P4B 123.0(7)
C43B C42B C41B 121.9(9)
C44B C43B C42B 120.8(9)
C43B C44B C45B 117.2(9)
C46B C45B C44B 120.8(10)
C45B C46B C41B 122.1(9)

loop_
_geom_bond_atom_site_label_1
_geom_bond_atom_site_label_2
_geom_bond_distance
LaA QOA 0.8038(4)
LaA QNA 1.9350(5)
LaA O31A 2.441(6)
LaA O41A 2.443(5)
LaA O11A 2.459(6)
LaA O21A 2.478(5)
LaA O1A 2.656(6)
LaA N3A 2.862(6)
LaA N1A 2.866(6)
LaA N4A 2.898(7)
LaA N2A 2.898(6)
P1A O12A 1.497(6)
P1A O11A 1.517(6)
P1A C10A 1.813(8)
P1A C11A 1.821(9)
P2A O22A 1.501(6)
P2A O21A 1.513(5)
P2A C21A 1.830(9)
P2A C20A 1.857(7)
P3A O31A 1.501(6)
P3A O32A 1.508(7)
P3A C31A 1.808(9)
P3A C30A 1.828(9)
P4A O42A 1.517(6)
P4A O41A 1.521(6)
P4A C41A 1.799(9)
P4A C40A 1.826(8)
N1A C10A 1.482(10)
N1A C8A 1.490(10)
N1A C1A 1.503(10)
N2A C20A 1.441(10)
N2A C2A 1.472(10)
N2A C3A 1.517(10)
N3A C4A 1.480(10)
N3A C5A 1.488(11)
N3A C30A 1.518(10)
N4A C40A 1.477(11)
N4A C7A 1.504(10)
N4A C6A 1.508(10)
C1A C2A 1.500(12)
C3A C4A 1.497(12)
C5A C6A 1.533(12)
C7A C8A 1.479(12)
C11A C16A 1.380(12)
C11A C12A 1.399(13)
C12A C13A 1.378(14)
C13A C14A 1.376(16)
C14A C15A 1.372(16)
C15A C16A 1.365(13)
C21A C22A 1.368(14)
C21A C26A 1.381(14)
C22A C23A 1.379(17)
C23A C24A 1.44(2)
C24A C25A 1.40(2)
C25A C26A 1.372(16)
C31A C36A 1.359(12)
C31A C32A 1.406(13)
C32A C33A 1.397(13)
C33A C34A 1.381(14)
C34A C35A 1.382(17)
C35A C36A 1.400(15)
C41A C42A 1.373(12)
C41A C46A 1.398(12)
C42A C43A 1.394(12)
C43A C44A 1.389(14)
C44A C45A 1.432(15)
C45A C46A 1.406(13)
LaB QOB 0.7899(5)
LaB QNB 1.9229(5)
LaB O41B 2.432(6)
LaB O31B 2.443(6)
LaB O11B 2.447(6)
LaB O21B 2.479(6)
LaB O1B 2.628(6)
LaB N3B 2.842(7)
LaB N1B 2.866(6)
LaB N4B 2.873(7)
LaB N2B 2.883(7)
P1B O11B 1.503(7)
P1B O12B 1.508(8)
P1B C10B 1.807(9)
P1B C11B 1.816(9)
P2B O22B 1.498(7)
P2B O21B 1.505(6)
P2B C21B 1.818(9)
P2B C20B 1.854(9)
P3B O32B 1.500(7)
P3B O31B 1.505(6)
P3B C30B 1.822(9)
P3B C31B 1.833(9)
P4B O42B 1.515(7)
P4B O41B 1.514(7)
P4B C41B 1.797(9)
P4B C40B 1.831(9)
N1B C10B 1.416(12)
N1B C1B 1.496(11)
N1B C8B 1.528(11)
N2B C20B 1.451(11)
N2B C2B 1.487(12)
N2B C3B 1.511(11)
N3B C4B 1.471(11)
N3B C5B 1.503(10)
N3B C30B 1.513(11)
N4B C40B 1.480(11)
N4B C6B 1.485(11)
N4B C7B 1.502(11)
C1B C2B 1.475(14)
C3B C4B 1.519(13)
C5B C6B 1.470(13)
C7B C8B 1.528(12)
C11B C12B 1.361(14)
C11B C16B 1.407(12)
C12B C13B 1.414(13)
C13B C14B 1.376(13)
C14B C15B 1.398(14)
C15B C16B 1.371(13)
C21B C26B 1.370(13)
C21B C22B 1.403(13)
C22B C23B 1.310(16)
C23B C24B 1.421(17)
C24B C25B 1.373(15)
C25B C26B 1.342(13)
C31B C36B 1.376(14)
C31B C32B 1.372(13)
C32B C33B 1.348(12)
C33B C34B 1.393(15)
C34B C35B 1.347(16)
C35B C36B 1.379(14)
C41B C46B 1.376(12)
C41B C42B 1.393(13)
C42B C43B 1.378(13)
C43B C44B 1.378(15)
C44B C45B 1.426(15)
C45B C46B 1.356(14)

loop_
_geom_torsion_atom_site_label_1
_geom_torsion_atom_site_label_2
_geom_torsion_atom_site_label_3
_geom_torsion_atom_site_label_4
_geom_torsion
QOA LaA N1A C10A 22.5(5)
QNA LaA N1A C10A -165.5(5)
O31A LaA N1A C10A -119.6(5)
O41A LaA N1A C10A -45.4(5)
O11A LaA N1A C10A 41.6(4)
O21A LaA N1A C10A 108.0(5)
O1A LaA N1A C10A 10.0(5)
N3A LaA N1A C10A -165.3(5)
N4A LaA N1A C10A -109.1(5)
N2A LaA N1A C10A 138.0(5)
QOA LaA N1A C8A 142.7(4)
QNA LaA N1A C8A -45.3(4)
O31A LaA N1A C8A 0.6(7)
O41A LaA N1A C8A 74.8(5)
O11A LaA N1A C8A 161.8(6)
O21A LaA N1A C8A -131.8(5)
O1A LaA N1A C8A 130.2(5)
N3A LaA N1A C8A -45.1(5)
N4A LaA N1A C8A 11.1(5)
N2A LaA N1A C8A -101.8(5)
QOA LaA N1A C1A -94.1(5)
QNA LaA N1A C1A 78.0(5)
O31A LaA N1A C1A 123.8(5)
O41A LaA N1A C1A -162.0(5)
O11A LaA N1A C1A -75.0(5)
O21A LaA N1A C1A -8.6(5)
O1A LaA N1A C1A -106.6(5)
N3A LaA N1A C1A 78.1(5)
N4A LaA N1A C1A 134.3(5)
N2A LaA N1A C1A 21.5(5)
QOA LaA N2A C20A 14.6(5)
QNA LaA N2A C20A -167.6(5)
O31A LaA N2A C20A 100.3(5)
O41A LaA N2A C20A -118.2(5)
O11A LaA N2A C20A -46.6(4)
O21A LaA N2A C20A 40.1(4)
O1A LaA N2A C20A 6.7(6)
N3A LaA N2A C20A 136.6(5)
N1A LaA N2A C20A -111.7(5)
N4A LaA N2A C20A -167.4(4)
QOA LaA N2A C2A 133.4(5)
QNA LaA N2A C2A -48.9(5)
O31A LaA N2A C2A -141.0(5)
O41A LaA N2A C2A 0.5(7)
O11A LaA N2A C2A 72.2(5)
O21A LaA N2A C2A 158.8(6)
O1A LaA N2A C2A 125.5(5)
N3A LaA N2A C2A -104.7(6)
N1A LaA N2A C2A 7.0(5)
N4A LaA N2A C2A -48.7(5)
QOA LaA N2A C3A -102.7(5)
QNA LaA N2A C3A 75.1(5)
O31A LaA N2A C3A -17.0(6)
O41A LaA N2A C3A 124.5(5)
O11A LaA N2A C3A -163.9(5)
O21A LaA N2A C3A -77.2(5)
O1A LaA N2A C3A -110.6(5)
N3A LaA N2A C3A 19.3(5)
N1A LaA N2A C3A 131.0(6)
N4A LaA N2A C3A 75.3(5)
QOA LaA N3A C4A 126.4(5)
QNA LaA N3A C4A -46.1(5)
O31A LaA N3A C4A 155.5(6)
O41A LaA N3A C4A -133.6(5)
O11A LaA N3A C4A 4.1(8)
O21A LaA N3A C4A 74.7(6)
O1A LaA N3A C4A 139.0(5)
N1A LaA N3A C4A -46.3(6)
N4A LaA N3A C4A -102.4(6)
N2A LaA N3A C4A 10.0(5)
QOA LaA N3A C5A -108.7(5)
QNA LaA N3A C5A 78.8(5)
O31A LaA N3A C5A -79.5(5)
O41A LaA N3A C5A -8.7(5)
O11A LaA N3A C5A 129.1(5)
O21A LaA N3A C5A -160.4(5)
O1A LaA N3A C5A -96.0(5)
N1A LaA N3A C5A 78.7(5)
N4A LaA N3A C5A 22.5(4)
N2A LaA N3A C5A 134.9(5)
QOA LaA N3A C30A 7.3(6)
QNA LaA N3A C30A -165.2(6)
O31A LaA N3A C30A 36.4(5)
O41A LaA N3A C30A 107.3(5)
O11A LaA N3A C30A -115.0(5)
O21A LaA N3A C30A -44.4(5)
O1A LaA N3A C30A 19.9(6)
N1A LaA N3A C30A -165.4(5)
N4A LaA N3A C30A 138.5(5)
N2A LaA N3A C30A -109.1(5)
QOA LaA N4A C40A 10.4(6)
QNA LaA N4A C40A -166.9(5)
O31A LaA N4A C40A -47.7(5)
O41A LaA N4A C40A 39.4(5)
O11A LaA N4A C40A 105.9(5)
O21A LaA N4A C40A -116.2(5)
O1A LaA N4A C40A 18.1(6)
N3A LaA N4A C40A -110.9(5)
N1A LaA N4A C40A 137.2(5)
N2A LaA N4A C40A -167.2(5)
QOA LaA N4A C7A -109.0(5)
QNA LaA N4A C7A 73.6(5)
O31A LaA N4A C7A -167.2(5)
O41A LaA N4A C7A -80.0(5)
O11A LaA N4A C7A -13.5(6)
O21A LaA N4A C7A 124.4(5)
O1A LaA N4A C7A -101.3(5)
N3A LaA N4A C7A 129.7(5)
N1A LaA N4A C7A 17.8(5)
N2A LaA N4A C7A 73.4(5)
QOA LaA N4A C6A 128.9(4)
QNA LaA N4A C6A -48.4(4)
O31A LaA N4A C6A 70.8(5)
O41A LaA N4A C6A 157.9(5)
O11A LaA N4A C6A -135.6(5)
O21A LaA N4A C6A 2.4(7)
O1A LaA N4A C6A 136.6(5)
N3A LaA N4A C6A 7.7(5)
N1A LaA N4A C6A -104.2(5)
N2A LaA N4A C6A -48.6(5)
O12A P1A O11A LaA -98.7(4)
C10A P1A O11A LaA 21.8(5)
C11A P1A O11A LaA 139.4(4)
QOA LaA O11A P1A 130.3(4)
QNA LaA O11A P1A -55.9(4)
O31A LaA O11A P1A 130.9(4)
O41A LaA O11A P1A 51.5(4)
O21A LaA O11A P1A -163.3(4)
O1A LaA O11A P1A 118.8(4)
N3A LaA O11A P1A -92.8(5)
N1A LaA O11A P1A -35.2(4)
N4A LaA O11A P1A -4.5(5)
N2A LaA O11A P1A -98.0(4)
O22A P2A O21A LaA 127.1(4)
C21A P2A O21A LaA -108.6(4)
C20A P2A O21A LaA 3.6(5)
QOA LaA O21A P2A 135.5(4)
QNA LaA O21A P2A -43.5(4)
O31A LaA O21A P2A -151.9(4)
O41A LaA O21A P2A 138.4(4)
O11A LaA O21A P2A 64.1(4)
O1A LaA O21A P2A 134.5(4)
N3A LaA O21A P2A -85.5(4)
N1A LaA O21A P2A 7.3(5)
N4A LaA O21A P2A -80.8(5)
N2A LaA O21A P2A -22.2(4)
O32A P3A O31A LaA -99.2(5)
C31A P3A O31A LaA 138.5(4)
C30A P3A O31A LaA 18.7(6)
QOA LaA O31A P3A 125.7(5)
QNA LaA O31A P3A -47.9(5)
O41A LaA O31A P3A -156.1(5)
O11A LaA O31A P3A 125.2(4)
O21A LaA O31A P3A 57.7(4)
O1A LaA O31A P3A 137.1(5)
N3A LaA O31A P3A -31.0(4)
N1A LaA O31A P3A -82.4(6)
N4A LaA O31A P3A -91.8(5)
N2A LaA O31A P3A 4.5(5)
O42A P4A O41A LaA 136.2(4)
C41A P4A O41A LaA -101.2(5)
C40A P4A O41A LaA 10.5(5)
QOA LaA O41A P4A 134.0(4)
QNA LaA O41A P4A -46.7(4)
O31A LaA O41A P4A 63.9(4)
O11A LaA O41A P4A -154.5(4)
O21A LaA O41A P4A 131.4(4)
O1A LaA O41A P4A 135.5(5)
N3A LaA O41A P4A 4.3(5)
N1A LaA O41A P4A -88.9(4)
N4A LaA O41A P4A -26.5(4)
N2A LaA O41A P4A -83.1(5)
C10A N1A C1A C2A -164.5(7)
C8A N1A C1A C2A 73.7(9)
LaA N1A C1A C2A -51.3(8)
C20A N2A C2A C1A 80.6(8)
C3A N2A C2A C1A -159.5(7)
LaA N2A C2A C1A -35.7(8)
N1A C1A C2A N2A 60.7(10)
C20A N2A C3A C4A -162.8(6)
C2A N2A C3A C4A 77.7(8)
LaA N2A C3A C4A -48.6(7)
C5A N3A C4A C3A -165.6(7)
C30A N3A C4A C3A 77.7(9)
LaA N3A C4A C3A -40.5(9)
N2A C3A C4A N3A 62.6(9)
C4A N3A C5A C6A 73.4(8)
C30A N3A C5A C6A -168.9(6)
LaA N3A C5A C6A -52.9(7)
C40A N4A C6A C5A 80.9(8)
C7A N4A C6A C5A -160.0(7)
LaA N4A C6A C5A -36.9(8)
N3A C5A C6A N4A 62.1(9)
C40A N4A C7A C8A -164.9(7)
C6A N4A C7A C8A 77.4(8)
LaA N4A C7A C8A -47.6(8)
N4A C7A C8A N1A 62.1(9)
C10A N1A C8A C7A 74.8(8)
C1A N1A C8A C7A -164.5(7)
LaA N1A C8A C7A -41.3(8)
C8A N1A C10A P1A -169.0(5)
C1A N1A C10A P1A 69.9(8)
LaA N1A C10A P1A -47.2(6)
O12A P1A C10A N1A 150.3(5)
O11A P1A C10A N1A 24.1(7)
C11A P1A C10A N1A -92.3(6)
O12A P1A C11A C16A 83.1(8)
O11A P1A C11A C16A -149.5(7)
C10A P1A C11A C16A -34.6(8)
O12A P1A C11A C12A -96.7(7)
O11A P1A C11A C12A 30.7(8)
C10A P1A C11A C12A 145.5(7)
C16A C11A C12A C13A -5.3(13)
P1A C11A C12A C13A 174.5(7)
C11A C12A C13A C14A 4.0(14)
C12A C13A C14A C15A -0.5(15)
C13A C14A C15A C16A -1.7(14)
C14A C15A C16A C11A 0.2(14)
C12A C11A C16A C15A 3.3(13)
P1A C11A C16A C15A -176.6(7)
C2A N2A C20A P2A -175.4(5)
C3A N2A C20A P2A 64.3(7)
LaA N2A C20A P2A -53.2(5)
O22A P2A C20A N2A -88.9(6)
O21A P2A C20A N2A 38.4(6)
C21A P2A C20A N2A 152.0(5)
O22A P2A C21A C22A 150.2(9)
O21A P2A C21A C22A 21.3(10)
C20A P2A C21A C22A -89.4(10)
O22A P2A C21A C26A -30.3(9)
O21A P2A C21A C26A -159.1(8)
C20A P2A C21A C26A 90.1(8)
C26A C21A C22A C23A 2(2)
P2A C21A C22A C23A -178.6(12)
C21A C22A C23A C24A 4(3)
C22A C23A C24A C25A -9(3)
C23A C24A C25A C26A 8(2)
C24A C25A C26A C21A -2.5(19)
C22A C21A C26A C25A -2.8(17)
P2A C21A C26A C25A 177.7(9)
C4A N3A C30A P3A -163.3(6)
C5A N3A C30A P3A 77.5(7)
LaA N3A C30A P3A -41.2(6)
O31A P3A C30A N3A 21.2(7)
O32A P3A C30A N3A 146.8(6)
C31A P3A C30A N3A -97.5(6)
O31A P3A C31A C36A 172.6(7)
O32A P3A C31A C36A 44.2(8)
C30A P3A C31A C36A -70.4(8)
O31A P3A C31A C32A -2.8(8)
O32A P3A C31A C32A -131.1(7)
C30A P3A C31A C32A 114.3(7)
C36A C31A C32A C33A 0.4(13)
P3A C31A C32A C33A 175.8(7)
C31A C32A C33A C34A -0.2(14)
C32A C33A C34A C35A 0.2(16)
C33A C34A C35A C36A -0.4(18)
C32A C31A C36A C35A -0.7(14)
P3A C31A C36A C35A -176.0(8)
C34A C35A C36A C31A 0.6(17)
C7A N4A C40A P4A 71.4(7)
C6A N4A C40A P4A -170.5(6)
LaA N4A C40A P4A -48.3(6)
O42A P4A C40A N4A -97.0(6)
O41A P4A C40A N4A 30.8(7)
C41A P4A C40A N4A 145.8(6)
O42A P4A C41A C42A 131.3(7)
O41A P4A C41A C42A 4.0(9)
C40A P4A C41A C42A -108.5(8)
O42A P4A C41A C46A -58.1(9)
O41A P4A C41A C46A 174.6(8)
C40A P4A C41A C46A 62.0(9)
C46A C41A C42A C43A 4.2(13)
P4A C41A C42A C43A 174.8(7)
C41A C42A C43A C44A 0.0(14)
C42A C43A C44A C45A -0.6(15)
C43A C44A C45A C46A -3.2(17)
C42A C41A C46A C45A -8.1(15)
P4A C41A C46A C45A -179.1(9)
C44A C45A C46A C41A 7.7(17)
QOB LaB N1B C10B -13.2(7)
QNB LaB N1B C10B 166.1(7)
O41B LaB N1B C10B 43.8(6)
O31B LaB N1B C10B 113.1(6)
O11B LaB N1B C10B -38.3(5)
O21B LaB N1B C10B -106.5(6)
O1B LaB N1B C10B -13.7(7)
N3B LaB N1B C10B 165.8(6)
N4B LaB N1B C10B 110.1(6)
N2B LaB N1B C10B -138.0(6)
QOB LaB N1B C1B 106.6(5)
QNB LaB N1B C1B -74.1(5)
O41B LaB N1B C1B 163.6(5)
O31B LaB N1B C1B -127.0(5)
O11B LaB N1B C1B 81.5(5)
O21B LaB N1B C1B 13.3(6)
O1B LaB N1B C1B 106.2(6)
N3B LaB N1B C1B -74.4(5)
N4B LaB N1B C1B -130.1(6)
N2B LaB N1B C1B -18.1(5)
QOB LaB N1B C8B -135.4(5)
QNB LaB N1B C8B 43.9(5)
O41B LaB N1B C8B -78.4(6)
O31B LaB N1B C8B -9.1(8)
O11B LaB N1B C8B -160.5(7)
O21B LaB N1B C8B 131.3(6)
O1B LaB N1B C8B -135.8(6)
N3B LaB N1B C8B 43.6(6)
N4B LaB N1B C8B -12.1(6)
N2B LaB N1B C8B 99.8(6)
QOB LaB N2B C20B -11.7(6)
QNB LaB N2B C20B 166.2(6)
O41B LaB N2B C20B 112.6(6)
O31B LaB N2B C20B -106.1(5)
O11B LaB N2B C20B 46.4(5)
O21B LaB N2B C20B -40.9(5)
O1B LaB N2B C20B -16.2(6)
N3B LaB N2B C20B -137.3(6)
N1B LaB N2B C20B 109.4(5)
N4B LaB N2B C20B 166.0(5)
QOB LaB N2B C2B -130.7(5)
QNB LaB N2B C2B 47.3(5)
O41B LaB N2B C2B -6.3(7)
O31B LaB N2B C2B 134.9(5)
O11B LaB N2B C2B -72.5(5)
O21B LaB N2B C2B -159.8(6)
O1B LaB N2B C2B -135.1(5)
N3B LaB N2B C2B 103.8(6)
N1B LaB N2B C2B -9.5(5)
N4B LaB N2B C2B 47.1(5)
QOB LaB N2B C3B 107.2(5)
QNB LaB N2B C3B -74.8(5)
O41B LaB N2B C3B -128.4(5)
O31B LaB N2B C3B 12.8(6)
O11B LaB N2B C3B 165.4(5)
O21B LaB N2B C3B 78.0(5)
O1B LaB N2B C3B 102.8(5)
N3B LaB N2B C3B -18.3(5)
N1B LaB N2B C3B -131.6(6)
N4B LaB N2B C3B -75.0(5)
QOB LaB N3B C4B -134.9(6)
QNB LaB N3B C4B 45.8(6)
O41B LaB N3B C4B 132.3(6)
O31B LaB N3B C4B -161.3(7)
O11B LaB N3B C4B -2.8(8)
O21B LaB N3B C4B -74.7(6)
O1B LaB N3B C4B -134.4(6)
N1B LaB N3B C4B 46.1(6)
N4B LaB N3B C4B 101.7(6)
N2B LaB N3B C4B -10.4(6)
QOB LaB N3B C5B 101.2(5)
QNB LaB N3B C5B -78.1(5)
O41B LaB N3B C5B 8.4(6)
O31B LaB N3B C5B 74.8(5)
O11B LaB N3B C5B -126.7(5)
O21B LaB N3B C5B 161.4(5)
O1B LaB N3B C5B 101.7(5)
N1B LaB N3B C5B -77.8(5)
N4B LaB N3B C5B -22.2(5)
N2B LaB N3B C5B -134.3(6)
QOB LaB N3B C30B -14.2(5)
QNB LaB N3B C30B 166.5(5)
O41B LaB N3B C30B -107.0(5)
O31B LaB N3B C30B -40.6(4)
O11B LaB N3B C30B 117.9(5)
O21B LaB N3B C30B 46.0(5)
O1B LaB N3B C30B -13.7(6)
N1B LaB N3B C30B 166.8(5)
N4B LaB N3B C30B -137.6(5)
N2B LaB N3B C30B 110.3(5)
QOB LaB N4B C40B -12.4(6)
QNB LaB N4B C40B 169.6(6)
O41B LaB N4B C40B -38.9(5)
O31B LaB N4B C40B 48.5(5)
O11B LaB N4B C40B -100.1(5)
O21B LaB N4B C40B 119.6(6)
O1B LaB N4B C40B -8.0(6)
N3B LaB N4B C40B 113.0(5)
N1B LaB N4B C40B -133.1(6)
N2B LaB N4B C40B 169.7(5)
QOB LaB N4B C6B -131.6(5)
QNB LaB N4B C6B 50.4(5)
O41B LaB N4B C6B -158.1(6)
O31B LaB N4B C6B -70.7(6)
O11B LaB N4B C6B 140.7(5)
O21B LaB N4B C6B 0.4(7)
O1B LaB N4B C6B -127.2(6)
N3B LaB N4B C6B -6.3(5)
N1B LaB N4B C6B 107.7(6)
N2B LaB N4B C6B 50.5(6)
QOB LaB N4B C7B 101.8(5)
QNB LaB N4B C7B -76.2(5)
O41B LaB N4B C7B 75.3(5)
O31B LaB N4B C7B 162.7(5)
O11B LaB N4B C7B 14.2(6)
O21B LaB N4B C7B -126.1(5)
O1B LaB N4B C7B 106.2(5)
N3B LaB N4B C7B -132.8(6)
N1B LaB N4B C7B -18.9(5)
N2B LaB N4B C7B -76.0(5)
O12B P1B O11B LaB 102.4(5)
C10B P1B O11B LaB -18.1(6)
C11B P1B O11B LaB -134.2(5)
QOB LaB O11B P1B -129.6(5)
QNB LaB O11B P1B 49.3(5)
O41B LaB O11B P1B -56.9(5)
O31B LaB O11B P1B -126.3(4)
O21B LaB O11B P1B 157.3(5)
O1B LaB O11B P1B -131.3(5)
N3B LaB O11B P1B 85.9(7)
N1B LaB O11B P1B 30.0(4)
N4B LaB O11B P1B -2.7(6)
N2B LaB O11B P1B 92.7(5)
O22B P2B O21B LaB -130.7(4)
C21B P2B O21B LaB 106.1(4)
C20B P2B O21B LaB -6.2(5)
QOB LaB O21B P2B -133.3(4)
QNB LaB O21B P2B 45.5(4)
O41B LaB O21B P2B -131.6(4)
O31B LaB O21B P2B 153.5(4)
O11B LaB O21B P2B -64.0(4)
O1B LaB O21B P2B -136.3(4)
N3B LaB O21B P2B 88.2(4)
N1B LaB O21B P2B -6.9(5)
N4B LaB O21B P2B 82.2(5)
N2B LaB O21B P2B 24.5(4)
O32B P3B O31B LaB 99.2(4)
C30B P3B O31B LaB -21.5(5)
C31B P3B O31B LaB -138.8(4)
QOB LaB O31B P3B -125.2(4)
QNB LaB O31B P3B 56.0(4)
O41B LaB O31B P3B 164.1(4)
O11B LaB O31B P3B -128.4(4)
O21B LaB O31B P3B -51.3(4)
O1B LaB O31B P3B -123.3(5)
N3B LaB O31B P3B 34.9(4)
N1B LaB O31B P3B 95.5(5)
N4B LaB O31B P3B 98.2(4)
N2B LaB O31B P3B 4.1(5)
O42B P4B O41B LaB -135.3(4)
C41B P4B O41B LaB 99.5(5)
C40B P4B O41B LaB -13.1(5)
QOB LaB O41B P4B -130.9(4)
QNB LaB O41B P4B 50.3(4)
O31B LaB O41B P4B -58.1(4)
O11B LaB O41B P4B 157.7(5)
O21B LaB O41B P4B -132.7(4)
O1B LaB O41B P4B -128.0(5)
N3B LaB O41B P4B -1.8(5)
N1B LaB O41B P4B 92.5(4)
N4B LaB O41B P4B 28.3(4)
N2B LaB O41B P4B 89.6(5)
C10B N1B C1B C2B 166.5(8)
C8B N1B C1B C2B -73.5(9)
LaB N1B C1B C2B 48.3(8)
N1B C1B C2B N2B -61.9(10)
C20B N2B C2B C1B -77.8(9)
C3B N2B C2B C1B 160.4(7)
LaB N2B C2B C1B 38.3(9)
C20B N2B C3B C4B 162.4(7)
C2B N2B C3B C4B -76.3(9)
LaB N2B C3B C4B 46.9(8)
C5B N3B C4B C3B 162.5(8)
C30B N3B C4B C3B -79.6(10)
LaB N3B C4B C3B 39.1(10)
N2B C3B C4B N3B -60.2(11)
C4B N3B C5B C6B -73.9(9)
C30B N3B C5B C6B 167.0(7)
LaB N3B C5B C6B 52.4(7)
N3B C5B C6B N4B -62.5(10)
C40B N4B C6B C5B -80.2(10)
C7B N4B C6B C5B 162.9(7)
LaB N4B C6B C5B 36.3(9)
C40B N4B C7B C8B 163.3(7)
C6B N4B C7B C8B -77.4(9)
LaB N4B C7B C8B 49.3(8)
C10B N1B C8B C7B -78.0(9)
C1B N1B C8B C7B 162.1(7)
LaB N1B C8B C7B 42.7(9)
N4B C7B C8B N1B -63.4(10)
C1B N1B C10B P1B -75.3(8)
C8B N1B C10B P1B 167.1(6)
LaB N1B C10B P1B 43.6(7)
O11B P1B C10B N1B -23.0(8)
O12B P1B C10B N1B -150.8(6)
C11B P1B C10B N1B 91.3(7)
O11B P1B C11B C12B -22.0(9)
O12B P1B C11B C12B 107.2(8)
C10B P1B C11B C12B -136.5(8)
O11B P1B C11B C16B 164.2(7)
O12B P1B C11B C16B -66.6(8)
C10B P1B C11B C16B 49.7(9)
C16B C11B C12B C13B -0.9(14)
P1B C11B C12B C13B -174.8(7)
C11B C12B C13B C14B 1.0(14)
C12B C13B C14B C15B -0.7(14)
C13B C14B C15B C16B 0.4(15)
C14B C15B C16B C11B -0.3(15)
C12B C11B C16B C15B 0.6(14)
P1B C11B C16B C15B 174.4(8)
C2B N2B C20B P2B 173.2(6)
C3B N2B C20B P2B -65.4(8)
LaB N2B C20B P2B 53.0(6)
O22B P2B C20B N2B 91.0(7)
O21B P2B C20B N2B -36.5(7)
C21B P2B C20B N2B -151.8(6)
O22B P2B C21B C26B -134.7(8)
O21B P2B C21B C26B -6.2(9)
C20B P2B C21B C26B 105.1(8)
O22B P2B C21B C22B 44.4(9)
O21B P2B C21B C22B 172.9(8)
C20B P2B C21B C22B -75.8(9)
C26B C21B C22B C23B 1.2(17)
P2B C21B C22B C23B -177.9(10)
C21B C22B C23B C24B -0.9(19)
C22B C23B C24B C25B 2(2)
C23B C24B C25B C26B -3.4(17)
C24B C25B C26B C21B 3.8(16)
C22B C21B C26B C25B -2.8(15)
P2B C21B C26B C25B 176.3(8)
C4B N3B C30B P3B 169.1(6)
C5B N3B C30B P3B -71.3(7)
LaB N3B C30B P3B 45.4(6)
O32B P3B C30B N3B -149.3(5)
O31B P3B C30B N3B -22.4(6)
C31B P3B C30B N3B 94.2(6)
O32B P3B C31B C36B -54.1(10)
O31B P3B C31B C36B 177.8(9)
C30B P3B C31B C36B 62.9(10)
O32B P3B C31B C32B 118.1(7)
O31B P3B C31B C32B -10.0(8)
C30B P3B C31B C32B -124.8(7)
C36B C31B C32B C33B -0.6(15)
P3B C31B C32B C33B -173.0(7)
C31B C32B C33B C34B 3.1(15)
C32B C33B C34B C35B -5.1(16)
C33B C34B C35B C36B 5(2)
C32B C31B C36B C35B 0.2(17)
P3B C31B C36B C35B 172.5(9)
C34B C35B C36B C31B -2(2)
C6B N4B C40B P4B 167.9(6)
C7B N4B C40B P4B -71.3(7)
LaB N4B C40B P4B 47.1(6)
O42B P4B C40B N4B 97.3(7)
O41B P4B C40B N4B -28.9(7)
C41B P4B C40B N4B -145.7(6)
O42B P4B C41B C46B 43.7(9)
O41B P4B C41B C46B 172.9(8)
C40B P4B C41B C46B -73.9(9)
O42B P4B C41B C42B -139.6(7)
O41B P4B C41B C42B -10.4(9)
C40B P4B C41B C42B 102.8(8)
C46B C41B C42B C43B 1.3(13)
P4B C41B C42B C43B -175.5(7)
C41B C42B C43B C44B -2.8(14)
C42B C43B C44B C45B 2.0(15)
C43B C44B C45B C46B 0.1(17)
C44B C45B C46B C41B -1.7(18)
C42B C41B C46B C45B 1.0(15)
P4B C41B C46B C45B 177.8(9)
